data_7241478
loop_
_publ_author_name
'Tan, Davin'
'Ng, Zi Xuan'
'Ganguly, Rakesh'
'Li, Yongxin'
'Soo, Han Sen'
'Mohamed, Sharmarke'
'Garc\'ia, Felipe'

_publ_section_title
;
 Investigating the solid-state assembly of pharmaceutically-relevant
 N,N-dimethyl-O-thiocarbamates in the absence of labile hydrogen bonds
;
_journal_name_full CrystEngComm
_journal_paper_doi 10.1039/D0CE01336F
_journal_year 2020
_chemical_formula_sum 'C9 H6 F5 N O S'
_chemical_formula_weight 271.21
_space_group_crystal_system triclinic
_space_group_IT_number 2
_space_group_name_Hall '-P 1'
_space_group_name_H-M_alt 'P -1'
_atom_sites_solution_hydrogens geom
_audit_update_record
;
2018-03-21 deposited with the CCDC.	2020-10-30 downloaded from the CCDC.
;
_cell_angle_alpha 91.215(13)
_cell_angle_beta 104.219(11)
_cell_angle_gamma 94.232(12)
_cell_formula_units_Z 2
_cell_length_a 6.358(2)
_cell_length_b 7.684(3)
_cell_length_c 11.573(4)
_cell_measurement_reflns_used 7101
_cell_measurement_temperature 301.(2)
_cell_measurement_theta_max 29.6158
_cell_measurement_theta_min 3.3638
_cell_volume 546.1(3)
_computing_cell_refinement 'SAINT V8.38A (Bruker AXS Inc., 2017)'
_computing_data_collection 'APEX3 (Bruker AXS Inc., 2017)'
_computing_data_reduction 'SAINT V8.38A (Bruker AXS Inc., 2017)'
_computing_publication_material 'APEX3 (Bruker AXS Inc., 2017)'
_computing_structure_refinement 'SHELXL-2016/6 (Sheldrick, 2016)'
_computing_structure_solution 'XS, VERSION 2013/1'
_diffrn_ambient_temperature 301.(2)
_diffrn_detector_area_resol_mean 7.4074
_diffrn_measured_fraction_theta_full 0.979
_diffrn_measured_fraction_theta_max 0.979
_diffrn_measurement_device_type 'Photon II CPADs detector'
_diffrn_measurement_method 'phi and omega scans'
_diffrn_radiation_monochromator 'Multilayer Mirror'
_diffrn_radiation_type MoK\a
_diffrn_radiation_wavelength 0.71073
_diffrn_reflns_av_R_equivalents 0.0625
_diffrn_reflns_av_unetI/netI 0.0416
_diffrn_reflns_limit_h_max 8
_diffrn_reflns_limit_h_min -8
_diffrn_reflns_limit_k_max 10
_diffrn_reflns_limit_k_min -10
_diffrn_reflns_limit_l_max 16
_diffrn_reflns_limit_l_min -16
_diffrn_reflns_number 18881
_diffrn_reflns_theta_full 29.69
_diffrn_reflns_theta_max 29.69
_diffrn_reflns_theta_min 2.66
_diffrn_source 'Incoatec microfocus source'
_diffrn_source_type 'Bruker D8 Quest'
_exptl_absorpt_coefficient_mu 0.347
_exptl_absorpt_correction_T_max 0.91
_exptl_absorpt_correction_T_min 0.73
_exptl_absorpt_correction_type multi-scan
_exptl_absorpt_process_details
;
SADABS-2016/2 - Bruker AXS area detector scaling and absorption correction
;
_exptl_crystal_colour colourless
_exptl_crystal_density_diffrn 1.649
_exptl_crystal_density_method 'not measured'
_exptl_crystal_description block
_exptl_crystal_F_000 272
_exptl_crystal_size_max 0.400
_exptl_crystal_size_mid 0.360
_exptl_crystal_size_min 0.280
_refine_diff_density_max 0.245
_refine_diff_density_min -0.255
_refine_ls_extinction_method none
_refine_ls_goodness_of_fit_ref 1.044
_refine_ls_hydrogen_treatment constr
_refine_ls_matrix_type full
_refine_ls_number_parameters 156
_refine_ls_number_reflns 3036
_refine_ls_number_restraints 0
_refine_ls_restrained_S_all 1.044
_refine_ls_R_factor_all 0.0930
_refine_ls_R_factor_gt 0.0594
_refine_ls_shift/su_max 0.000
_refine_ls_shift/su_mean 0.000
_refine_ls_structure_factor_coef Fsqd
_refine_ls_weighting_details 'w=1/[\s^2^(Fo^2^)+(0.0664P)^2^+0.2503P] where P=(Fo^2^+2Fc^2^)/3'
_refine_ls_weighting_scheme calc
_refine_ls_wR_factor_gt 0.1431
_refine_ls_wR_factor_ref 0.1678
_reflns_number_gt 1976
_reflns_number_total 3036
_reflns_threshold_expression 'I > 2\s(I)'
_cod_data_source_file d0ce01336f2.cif
_cod_data_source_block fg754m
_cod_depositor_comments
;
The following automatic conversions were performed:

data item '_exptl_absorpt_correction_type' value 'Multi-Scan' was
changed to 'multi-scan' in accordance with the
/home/data/users/saulius/crontab/automatic-downloads/rss-feeds/RSC/lib/dictionaries/cif_core.dic
dictionary named 'cif_core.dic' version 2.4.2 last updated on
2011-04-26.

Automatic conversion script
Id: cif_fix_values 7556 2019-12-06 15:28:31Z antanas 
;
_cod_database_code 7241478

loop_
_space_group_symop_operation_xyz
'x, y, z'
'-x, -y, -z'

loop_
_atom_site_type_symbol
_atom_site_label
_atom_site_fract_x
_atom_site_fract_y
_atom_site_fract_z
_atom_site_U_iso_or_equiv
_atom_site_adp_type
_atom_site_calc_flag
_atom_site_refinement_flags_adp
_atom_site_refinement_flags_occupancy
_atom_site_refinement_flags_posn
_atom_site_occupancy
_atom_site_disorder_assembly
_atom_site_disorder_group
C C1 0.7456(3) 0.2432(3) 0.76802(19) 0.0508(5) Uani d . . . 1 . .
C C2 0.7511(4) 0.0980(3) 0.8353(2) 0.0532(5) Uani d . . . 1 . .
C C3 0.7458(4) 0.1125(3) 0.9536(2) 0.0567(6) Uani d . . . 1 . .
C C4 0.7359(4) 0.2726(4) 1.0041(2) 0.0590(6) Uani d . . . 1 . .
C C5 0.7305(4) 0.4193(3) 0.9380(2) 0.0576(6) Uani d . . . 1 . .
C C6 0.7345(4) 0.4036(3) 0.8200(2) 0.0543(6) Uani d . . . 1 . .
C C7 0.9226(3) 0.2438(3) 0.60981(19) 0.0480(5) Uani d . . . 1 . .
C C8 0.6545(5) 0.2188(6) 0.4166(3) 0.0924(11) Uani d . . . 1 . .
H H8A 0.55414 0.247981 0.462474 0.139 Uiso calc U . R 1 . .
H H8B 0.620016 0.100286 0.385946 0.139 Uiso calc U . R 1 . .
H H8C 0.643738 0.295676 0.351479 0.139 Uiso calc U . R 1 . .
C C9 1.0503(6) 0.2504(5) 0.4305(3) 0.0791(9) Uani d . . . 1 . .
H H9A 1.147515 0.161282 0.456707 0.119 Uiso calc U . R 1 . .
H H9B 1.129127 0.363146 0.447958 0.119 Uiso calc U . R 1 . .
H H9C 0.988836 0.235064 0.346142 0.119 Uiso calc U . R 1 . .
F F1 0.7627(3) -0.0595(2) 0.78732(18) 0.0862(6) Uani d . . . 1 . .
F F2 0.7515(3) -0.0292(3) 1.01839(18) 0.0923(6) Uani d . . . 1 . .
F F3 0.7310(3) 0.2867(3) 1.11887(14) 0.0970(6) Uani d . . . 1 . .
F F4 0.7214(3) 0.5762(2) 0.9876(2) 0.0932(6) Uani d . . . 1 . .
F F5 0.7267(3) 0.5459(2) 0.75541(19) 0.0896(6) Uani d . . . 1 . .
N N1 0.8761(3) 0.2376(3) 0.49262(17) 0.0564(5) Uani d . . . 1 . .
O O1 0.7317(3) 0.2265(3) 0.64738(14) 0.0702(6) Uani d . . . 1 . .
S S1 1.16327(10) 0.26609(12) 0.70363(6) 0.0740(3) Uani d . . . 1 . .

loop_
_atom_site_aniso_label
_atom_site_aniso_U_11
_atom_site_aniso_U_22
_atom_site_aniso_U_33
_atom_site_aniso_U_12
_atom_site_aniso_U_13
_atom_site_aniso_U_23
C1 0.0345(10) 0.0791(16) 0.0397(10) 0.0040(9) 0.0112(8) 0.0014(10)
C2 0.0440(11) 0.0595(14) 0.0568(13) 0.0041(9) 0.0145(10) -0.0059(10)
C3 0.0521(13) 0.0674(15) 0.0534(13) 0.0074(10) 0.0164(10) 0.0169(11)
C4 0.0521(13) 0.0886(18) 0.0399(11) 0.0081(12) 0.0177(9) 0.0001(11)
C5 0.0494(12) 0.0623(15) 0.0642(15) 0.0064(10) 0.0203(11) -0.0081(11)
C6 0.0445(11) 0.0625(14) 0.0607(14) 0.0071(9) 0.0202(10) 0.0158(11)
C7 0.0423(11) 0.0584(13) 0.0468(11) 0.0043(9) 0.0178(9) 0.0012(9)
C8 0.0664(18) 0.159(3) 0.0457(14) 0.0039(19) 0.0033(13) 0.0091(17)
C9 0.088(2) 0.102(2) 0.0617(16) 0.0049(16) 0.0456(15) 0.0022(15)
F1 0.0911(13) 0.0708(11) 0.0992(13) 0.0033(9) 0.0312(10) -0.0217(9)
F2 0.1007(14) 0.0930(13) 0.0919(13) 0.0195(10) 0.0333(11) 0.0451(10)
F3 0.1052(14) 0.1505(18) 0.0416(8) 0.0171(12) 0.0285(9) -0.0005(9)
F4 0.0970(13) 0.0765(12) 0.1136(15) 0.0072(9) 0.0428(12) -0.0262(10)
F5 0.0903(12) 0.0835(12) 0.1082(14) 0.0200(9) 0.0427(11) 0.0453(10)
N1 0.0549(11) 0.0766(13) 0.0405(9) 0.0041(9) 0.0171(8) 0.0043(9)
O1 0.0393(8) 0.1334(17) 0.0378(8) 0.0012(9) 0.0111(6) 0.0014(9)
S1 0.0403(3) 0.1194(7) 0.0602(4) 0.0018(3) 0.0102(3) -0.0018(4)

loop_
_atom_type_symbol
_atom_type_description
_atom_type_scat_dispersion_real
_atom_type_scat_dispersion_imag
_atom_type_scat_source
C C 0.0033 0.0016 'International Tables Vol C Tables 4.2.6.8 and 6.1.1.4'
H H 0.0000 0.0000 'International Tables Vol C Tables 4.2.6.8 and 6.1.1.4'
F F 0.0171 0.0103 'International Tables Vol C Tables 4.2.6.8 and 6.1.1.4'
N N 0.0061 0.0033 'International Tables Vol C Tables 4.2.6.8 and 6.1.1.4'
O O 0.0106 0.0060 'International Tables Vol C Tables 4.2.6.8 and 6.1.1.4'
S S 0.1246 0.1234 'International Tables Vol C Tables 4.2.6.8 and 6.1.1.4'

loop_
_geom_angle_atom_site_label_1
_geom_angle_atom_site_label_2
_geom_angle_atom_site_label_3
_geom_angle_site_symmetry_1
_geom_angle_site_symmetry_3
_geom_angle
_geom_angle_publ_flag
C2 C1 C6 . . 119.1(2) ?
C2 C1 O1 . . 120.3(2) ?
C6 C1 O1 . . 120.3(2) ?
F1 C2 C1 . . 120.4(2) ?
F1 C2 C3 . . 119.0(2) ?
C1 C2 C3 . . 120.6(2) ?
F2 C3 C4 . . 120.2(2) ?
F2 C3 C2 . . 120.2(2) ?
C4 C3 C2 . . 119.7(2) ?
F3 C4 C3 . . 119.7(2) ?
F3 C4 C5 . . 119.9(3) ?
C3 C4 C5 . . 120.5(2) ?
F4 C5 C4 . . 120.4(2) ?
F4 C5 C6 . . 120.1(2) ?
C4 C5 C6 . . 119.5(2) ?
F5 C6 C1 . . 119.8(2) ?
F5 C6 C5 . . 119.5(2) ?
C1 C6 C5 . . 120.8(2) ?
N1 C7 O1 . . 109.53(19) ?
N1 C7 S1 . . 128.09(17) ?
O1 C7 S1 . . 122.38(16) ?
C7 N1 C9 . . 120.3(2) ?
C7 N1 C8 . . 123.8(2) ?
C9 N1 C8 . . 115.9(2) ?
C1 O1 C7 . . 118.28(17) ?

loop_
_geom_bond_atom_site_label_1
_geom_bond_atom_site_label_2
_geom_bond_site_symmetry_2
_geom_bond_distance
_geom_bond_publ_flag
C1 C2 . 1.372(3) ?
C1 C6 . 1.374(4) ?
C1 O1 . 1.380(3) ?
C2 F1 . 1.335(3) ?
C2 C3 . 1.380(3) ?
C3 F2 . 1.333(3) ?
C3 C4 . 1.363(4) ?
C4 F3 . 1.339(3) ?
C4 C5 . 1.373(4) ?
C5 F4 . 1.335(3) ?
C5 C6 . 1.375(4) ?
C6 F5 . 1.335(3) ?
C7 N1 . 1.314(3) ?
C7 O1 . 1.384(3) ?
C7 S1 . 1.639(2) ?
C8 N1 . 1.461(4) ?
C9 N1 . 1.459(3) ?
